data_1508117
loop_
_publ_author_name
'Ito, Hajime'
'Kunii, Shun'
'Sawamura, Masaya'

_publ_section_title
;
 Direct enantio-convergent transformation of racemic substrates without
 racemization or symmetrization.
;
_journal_issue 11
_journal_name_full 'Nature chemistry'
_journal_page_first 972
_journal_page_last 976
_journal_paper_doi 10.1038/nchem.801
_journal_volume 2
_journal_year 2010
_chemical_formula_moiety 'C20 H19 Br O2 '
_chemical_formula_sum 'C20 H19 Br O2'
_chemical_formula_weight 371.27
_space_group_IT_number 14
_symmetry_cell_setting monoclinic
_symmetry_Int_Tables_number 14
_symmetry_space_group_name_Hall '-P 2ybc'
_symmetry_space_group_name_H-M 'P 1 21/c 1'
_cell_angle_alpha 90.0000
_cell_angle_beta 93.43(4)
_cell_angle_gamma 90.0000
_cell_formula_units_Z 4
_cell_length_a 11.980(6)
_cell_length_b 6.098(3)
_cell_length_c 23.525(10)
_cell_measurement_reflns_used 11345
_cell_measurement_temperature 296.1
_cell_measurement_theta_max 27.5
_cell_measurement_theta_min 3.0
_cell_volume 1715.5(14)
_computing_cell_refinement PROCESS-AUTO
_computing_data_collection PROCESS-AUTO
_computing_data_reduction CrystalStructure
_computing_publication_material 'CrystalStructure 3.8'
_computing_structure_refinement CRYSTALS
_computing_structure_solution SIR92
_diffrn_ambient_temperature 296.1
_diffrn_detector_area_resol_mean 10.00
_diffrn_measured_fraction_theta_full 0.991
_diffrn_measured_fraction_theta_max 0.991
_diffrn_measurement_device_type 'Rigaku RAXIS-RAPID'
_diffrn_measurement_method \w
_diffrn_radiation_type 'Mo K\a'
_diffrn_radiation_wavelength 0.71075
_diffrn_reflns_av_R_equivalents 0.083
_diffrn_reflns_limit_h_max 15
_diffrn_reflns_limit_h_min -15
_diffrn_reflns_limit_k_max 7
_diffrn_reflns_limit_k_min -7
_diffrn_reflns_limit_l_max 30
_diffrn_reflns_limit_l_min -30
_diffrn_reflns_number 15244
_diffrn_reflns_theta_full 27.48
_diffrn_reflns_theta_max 27.48
_exptl_absorpt_coefficient_mu 2.410
_exptl_absorpt_correction_T_max 0.786
_exptl_absorpt_correction_T_min 0.017
_exptl_absorpt_correction_type multi-scan
_exptl_absorpt_process_details
;
    Higashi, T. (1995). Program for Absorption Correction.
    Rigaku Corporation, Tokyo, Japan.
;
_exptl_crystal_colour colorless
_exptl_crystal_density_diffrn 1.437
_exptl_crystal_density_method 'not measured'
_exptl_crystal_description block
_exptl_crystal_F_000 760.00
_exptl_crystal_size_max 0.80
_exptl_crystal_size_mid 0.30
_exptl_crystal_size_min 0.10
_refine_diff_density_max 0.85
_refine_diff_density_min -0.68
_refine_ls_extinction_method none
_refine_ls_goodness_of_fit_ref 0.835
_refine_ls_hydrogen_treatment refall
_refine_ls_number_parameters 227
_refine_ls_number_reflns 3903
_refine_ls_R_factor_gt 0.0436
_refine_ls_shift/su_max 0.0000
_refine_ls_structure_factor_coef Fsqd
_refine_ls_weighting_details 'w = 1/[0.0001Fo^2^ + 0.6000\s(Fo^2^) + 0.2000]/(4Fo^2^)'
_refine_ls_weighting_scheme calc
_refine_ls_wR_factor_ref 0.1055
_reflns_number_gt 1749
_reflns_number_total 3903
_reflns_threshold_expression F^2^>2.0\s(F^2^)
_cod_data_source_file nchem.801-s2.cif
_cod_data_source_block '_ito091120'
_cod_original_cell_volume 1715.6(14)
_cod_original_formula_sum 'C20 H19 Br O2 '
_cod_database_code 1508117

loop_
_symmetry_equiv_pos_site_id
_symmetry_equiv_pos_as_xyz
1 +X,+Y,+Z
2 -X,1/2+Y,1/2-Z
3 -X,-Y,-Z
4 +X,1/2-Y,1/2+Z

loop_
_atom_site_label
_atom_site_type_symbol
_atom_site_fract_x
_atom_site_fract_y
_atom_site_fract_z
_atom_site_U_iso_or_equiv
_atom_site_adp_type
_atom_site_occupancy
_atom_site_symmetry_multiplicity
_atom_site_calc_flag
_atom_site_refinement_flags
Br(1) Br 0.48835(4) 1.08879(9) 0.59130(2) 0.08112(15) Uani 1.00 1 d .
O(1) O 0.7965(2) 0.8290(3) 0.83192(9) 0.0571(7) Uani 1.00 1 d .
O(2) O 0.7310(2) 0.4911(4) 0.81351(10) 0.0655(8) Uani 1.00 1 d .
C(1) C 1.0311(3) 0.7797(7) 0.82910(17) 0.0699(14) Uani 1.00 1 d .
C(2) C 1.0831(3) 0.9379(8) 0.80498(18) 0.0799(15) Uani 1.00 1 d .
C(3) C 1.0727(4) 1.1474(7) 0.8361(2) 0.0895(17) Uani 1.00 1 d .
C(4) C 0.9835(3) 1.1000(6) 0.87831(16) 0.0631(11) Uani 1.00 1 d .
C(5) C 0.9772(2) 0.8468(5) 0.88246(14) 0.0517(10) Uani 1.00 1 d .
C(6) C 1.0457(3) 0.7596(8) 0.93447(17) 0.0785(14) Uani 1.00 1 d .
C(7) C 0.8585(2) 0.7549(6) 0.88368(13) 0.0516(10) Uani 1.00 1 d .
C(8) C 0.7927(2) 0.8177(6) 0.93416(14) 0.0521(10) Uani 1.00 1 d .
C(9) C 0.7883(3) 0.6723(6) 0.97877(16) 0.0622(12) Uani 1.00 1 d .
C(10) C 0.7280(3) 0.7211(9) 1.02503(19) 0.0791(15) Uani 1.00 1 d .
C(11) C 0.6707(3) 0.9149(10) 1.02766(19) 0.0851(16) Uani 1.00 1 d .
C(12) C 0.6743(3) 1.0616(8) 0.9829(2) 0.0760(14) Uani 1.00 1 d .
C(13) C 0.7348(3) 1.0133(6) 0.93657(16) 0.0601(11) Uani 1.00 1 d .
C(14) C 0.7349(2) 0.6812(6) 0.80178(13) 0.0422(9) Uani 1.00 1 d .
C(15) C 0.6765(2) 0.7849(5) 0.75084(12) 0.0415(9) Uani 1.00 1 d .
C(16) C 0.5927(2) 0.6680(6) 0.72127(13) 0.0489(9) Uani 1.00 1 d .
C(17) C 0.5364(2) 0.7561(7) 0.67348(14) 0.0583(11) Uani 1.00 1 d .
C(18) C 0.5659(2) 0.9625(6) 0.65553(13) 0.0523(10) Uani 1.00 1 d .
C(19) C 0.6499(2) 1.0792(6) 0.68409(14) 0.0586(11) Uani 1.00 1 d .
C(20) C 0.7041(3) 0.9919(6) 0.73241(14) 0.0551(10) Uani 1.00 1 d .
H(1) H 0.5735 0.5257 0.7339 0.058 Uiso 1.00 1 c R
H(2) H 0.8271 0.5367 0.9775 0.074 Uiso 1.00 1 c R
H(3) H 0.7264 0.6195 1.0556 0.095 Uiso 1.00 1 c R
H(4) H 0.6288 0.9478 1.0596 0.102 Uiso 1.00 1 c R
H(5) H 0.6350 1.1967 0.9842 0.091 Uiso 1.00 1 c R
H(6) H 0.7367 1.1150 0.9061 0.071 Uiso 1.00 1 c R
H(7) H 0.4785 0.6762 0.6534 0.070 Uiso 1.00 1 c R
H(8) H 0.6706 1.2193 0.6706 0.070 Uiso 1.00 1 c R
H(9) H 0.7603 1.0745 0.7530 0.065 Uiso 1.00 1 c R
H(10) H 1.0496 1.2625 0.8108 0.108 Uiso 1.00 1 c R
H(11) H 1.1416 1.1856 0.8556 0.108 Uiso 1.00 1 c R
H(12) H 0.9135 1.1585 0.8647 0.076 Uiso 1.00 1 c R
H(13) H 1.0043 1.1617 0.9145 0.075 Uiso 1.00 1 c R
H(14) H 1.1009 0.8646 0.9463 0.093 Uiso 1.00 1 c R
H(15) H 0.9979 0.7339 0.9646 0.093 Uiso 1.00 1 c R
H(16) H 1.0811 0.6264 0.9249 0.093 Uiso 1.00 1 c R
H(17) H 1.0276 0.6345 0.8145 0.084 Uiso 1.00 1 c R
H(18) H 1.1226 0.9214 0.7714 0.096 Uiso 1.00 1 c R
H(19) H 0.8630 0.5995 0.8824 0.061 Uiso 1.00 1 c R

loop_
_atom_site_aniso_label
_atom_site_aniso_U_11
_atom_site_aniso_U_22
_atom_site_aniso_U_33
_atom_site_aniso_U_12
_atom_site_aniso_U_13
_atom_site_aniso_U_23
Br(1) 0.0696(2) 0.1081(4) 0.0637(2) 0.0186(2) -0.01207(18) 0.0206(2)
O(1) 0.0757(16) 0.0395(14) 0.0528(12) -0.0055(12) -0.0230(11) 0.0020(10)
O(2) 0.089(2) 0.0429(16) 0.0612(15) -0.0092(14) -0.0187(13) 0.0045(12)
C(1) 0.083(2) 0.051(2) 0.076(2) 0.012(2) 0.009(2) -0.003(2)
C(2) 0.100(3) 0.069(3) 0.072(2) 0.011(2) 0.019(2) 0.002(2)
C(3) 0.112(3) 0.068(3) 0.090(3) -0.009(2) 0.016(2) 0.006(2)
C(4) 0.067(2) 0.045(2) 0.076(2) -0.005(2) -0.003(2) -0.008(2)
C(5) 0.053(2) 0.044(2) 0.057(2) 0.0028(16) -0.0047(16) -0.0005(16)
C(6) 0.057(2) 0.093(3) 0.083(2) -0.006(2) -0.020(2) 0.016(2)
C(7) 0.062(2) 0.040(2) 0.0506(18) -0.0012(17) -0.0176(16) 0.0040(16)
C(8) 0.0498(19) 0.051(2) 0.054(2) -0.0110(18) -0.0131(16) 0.0045(17)
C(9) 0.058(2) 0.061(2) 0.066(2) -0.0110(19) -0.0094(19) 0.012(2)
C(10) 0.066(2) 0.102(4) 0.069(2) -0.014(2) -0.003(2) 0.022(2)
C(11) 0.064(2) 0.117(4) 0.075(2) -0.012(3) 0.009(2) -0.002(3)
C(12) 0.059(2) 0.079(3) 0.089(3) 0.003(2) 0.003(2) -0.012(2)
C(13) 0.055(2) 0.061(2) 0.064(2) -0.002(2) -0.0069(18) 0.0012(19)
C(14) 0.0442(18) 0.045(2) 0.0377(16) 0.0014(16) 0.0044(14) -0.0052(15)
C(15) 0.0429(17) 0.043(2) 0.0394(16) 0.0032(15) 0.0045(13) -0.0045(14)
C(16) 0.0507(19) 0.049(2) 0.0465(17) -0.0060(16) -0.0027(15) -0.0038(15)
C(17) 0.055(2) 0.072(2) 0.0471(19) -0.007(2) -0.0050(16) -0.0052(19)
C(18) 0.0451(18) 0.070(2) 0.0417(17) 0.0144(18) -0.0006(14) 0.0011(17)
C(19) 0.063(2) 0.053(2) 0.059(2) 0.001(2) -0.0023(17) 0.0086(19)
C(20) 0.058(2) 0.050(2) 0.056(2) -0.0033(17) -0.0104(17) 0.0005(17)

loop_
_atom_type_symbol
_atom_type_description
_atom_type_scat_dispersion_real
_atom_type_scat_dispersion_imag
_atom_type_scat_source
C C 0.003 0.002
;
International Tables for Crystallography
(1992, Vol. C, Tables 4.2.6.8 and 6.1.1.4)
;
H H 0.000 0.000
;
International Tables for Crystallography
(1992, Vol. C, Table 6.1.1.4)
;
Br Br -0.290 2.459
;
International Tables for Crystallography
(1992, Vol. C, Tables 4.2.6.8 and 6.1.1.4)
;
O O 0.011 0.006
;
International Tables for Crystallography
(1992, Vol. C, Tables 4.2.6.8 and 6.1.1.4)
;

loop_
_geom_angle_atom_site_label_1
_geom_angle_atom_site_label_2
_geom_angle_atom_site_label_3
_geom_angle
_geom_angle_publ_flag
C(7) O(1) C(14) 118.0(2) yes
C(2) C(1) C(5) 113.9(3) yes
C(1) C(2) C(3) 111.6(4) yes
C(2) C(3) C(4) 103.9(3) yes
C(3) C(4) C(5) 105.6(3) yes
C(1) C(5) C(4) 101.2(3) yes
C(1) C(5) C(6) 109.7(3) yes
C(1) C(5) C(7) 111.2(2) yes
C(4) C(5) C(6) 111.8(3) yes
C(4) C(5) C(7) 114.5(2) yes
C(6) C(5) C(7) 108.2(2) yes
O(1) C(7) C(5) 107.3(2) yes
O(1) C(7) C(8) 108.3(2) yes
C(5) C(7) C(8) 116.8(2) yes
C(7) C(8) C(9) 118.8(3) yes
C(7) C(8) C(13) 122.4(3) yes
C(9) C(8) C(13) 118.8(3) yes
C(8) C(9) C(10) 120.7(4) yes
C(9) C(10) C(11) 120.7(4) yes
C(10) C(11) C(12) 119.0(4) yes
C(11) C(12) C(13) 120.4(4) yes
C(8) C(13) C(12) 120.4(3) yes
O(1) C(14) O(2) 124.0(2) yes
O(1) C(14) C(15) 110.9(3) yes
O(2) C(14) C(15) 125.1(3) yes
C(14) C(15) C(16) 118.5(3) yes
C(14) C(15) C(20) 122.0(2) yes
C(16) C(15) C(20) 119.5(2) yes
C(15) C(16) C(17) 120.7(3) yes
C(16) C(17) C(18) 118.8(3) yes
Br(1) C(18) C(17) 119.6(2) yes
Br(1) C(18) C(19) 119.3(2) yes
C(17) C(18) C(19) 121.0(3) yes
C(18) C(19) C(20) 119.8(3) yes
C(15) C(20) C(19) 120.0(3) yes
C(2) C(1) H(17) 123.1 no
C(5) C(1) H(17) 123.0 no
C(1) C(2) H(18) 124.1 no
C(3) C(2) H(18) 124.3 no
C(2) C(3) H(10) 110.9 no
C(2) C(3) H(11) 110.7 no
C(4) C(3) H(10) 111.0 no
C(4) C(3) H(11) 110.7 no
H(10) C(3) H(11) 109.5 no
C(3) C(4) H(12) 110.3 no
C(3) C(4) H(13) 110.5 no
C(5) C(4) H(12) 110.5 no
C(5) C(4) H(13) 110.5 no
H(12) C(4) H(13) 109.5 no
C(5) C(6) H(14) 109.3 no
C(5) C(6) H(15) 109.6 no
C(5) C(6) H(16) 109.5 no
H(14) C(6) H(15) 109.5 no
H(14) C(6) H(16) 109.5 no
H(15) C(6) H(16) 109.5 no
O(1) C(7) H(19) 108.0 no
C(5) C(7) H(19) 108.1 no
C(8) C(7) H(19) 108.1 no
C(8) C(9) H(2) 119.7 no
C(10) C(9) H(2) 119.6 no
C(9) C(10) H(3) 119.6 no
C(11) C(10) H(3) 119.7 no
C(10) C(11) H(4) 120.5 no
C(12) C(11) H(4) 120.5 no
C(11) C(12) H(5) 119.9 no
C(13) C(12) H(5) 119.8 no
C(8) C(13) H(6) 119.8 no
C(12) C(13) H(6) 119.7 no
C(15) C(16) H(1) 119.6 no
C(17) C(16) H(1) 119.6 no
C(16) C(17) H(7) 120.6 no
C(18) C(17) H(7) 120.6 no
C(18) C(19) H(8) 120.1 no
C(20) C(19) H(8) 120.1 no
C(15) C(20) H(9) 120.0 no
C(19) C(20) H(9) 119.9 no

loop_
_geom_bond_atom_site_label_1
_geom_bond_atom_site_label_2
_geom_bond_distance
_geom_bond_publ_flag
Br(1) C(18) 1.890(3) yes
O(1) C(7) 1.460(3) yes
O(1) C(14) 1.340(4) yes
O(2) C(14) 1.193(4) yes
C(1) C(2) 1.297(6) yes
C(1) C(5) 1.502(5) yes
C(2) C(3) 1.482(6) yes
C(3) C(4) 1.528(6) yes
C(4) C(5) 1.549(5) yes
C(5) C(6) 1.527(5) yes
C(5) C(7) 1.531(4) yes
C(7) C(8) 1.513(4) yes
C(8) C(9) 1.377(5) yes
C(8) C(13) 1.383(5) yes
C(9) C(10) 1.374(6) yes
C(10) C(11) 1.370(7) yes
C(11) C(12) 1.384(7) yes
C(12) C(13) 1.377(5) yes
C(14) C(15) 1.492(4) yes
C(15) C(16) 1.385(4) yes
C(15) C(20) 1.381(5) yes
C(16) C(17) 1.384(4) yes
C(17) C(18) 1.380(5) yes
C(18) C(19) 1.375(4) yes
C(19) C(20) 1.381(4) yes
C(1) H(17) 0.950 no
C(2) H(18) 0.950 no
C(3) H(10) 0.950 no
C(3) H(11) 0.950 no
C(4) H(12) 0.950 no
C(4) H(13) 0.950 no
C(6) H(14) 0.950 no
C(6) H(15) 0.950 no
C(6) H(16) 0.950 no
C(7) H(19) 0.950 no
C(9) H(2) 0.950 no
C(10) H(3) 0.950 no
C(11) H(4) 0.950 no
C(12) H(5) 0.950 no
C(13) H(6) 0.950 no
C(16) H(1) 0.950 no
C(17) H(7) 0.950 no
C(19) H(8) 0.950 no
C(20) H(9) 0.950 no

loop_
_geom_torsion_atom_site_label_1
_geom_torsion_atom_site_label_2
_geom_torsion_atom_site_label_3
_geom_torsion_atom_site_label_4
_geom_torsion
C(7) O(1) C(14) O(2) -2.9(4)
C(7) O(1) C(14) C(15) 179.4(2)
C(14) O(1) C(7) C(5) 133.3(2)
C(14) O(1) C(7) C(8) -99.8(3)
C(2) C(1) C(5) C(4) 13.2(4)
C(2) C(1) C(5) C(6) -105.1(4)
C(2) C(1) C(5) C(7) 135.2(3)
C(5) C(1) C(2) C(3) -1.6(5)
C(1) C(2) C(3) C(4) -11.0(5)
C(2) C(3) C(4) C(5) 18.5(4)
C(3) C(4) C(5) C(1) -18.8(3)
C(3) C(4) C(5) C(6) 98.0(3)
C(3) C(4) C(5) C(7) -138.5(3)
C(1) C(5) C(7) O(1) -55.9(3)
C(1) C(5) C(7) C(8) -177.6(3)
C(4) C(5) C(7) O(1) 58.0(3)
C(4) C(5) C(7) C(8) -63.7(3)
C(6) C(5) C(7) O(1) -176.6(2)
C(6) C(5) C(7) C(8) 61.7(4)
O(1) C(7) C(8) C(9) 140.6(3)
O(1) C(7) C(8) C(13) -37.9(4)
C(5) C(7) C(8) C(9) -98.2(4)
C(5) C(7) C(8) C(13) 83.4(4)
C(7) C(8) C(9) C(10) -178.9(3)
C(7) C(8) C(13) C(12) 178.7(3)
C(9) C(8) C(13) C(12) 0.3(5)
C(13) C(8) C(9) C(10) -0.5(5)
C(8) C(9) C(10) C(11) 0.3(6)
C(9) C(10) C(11) C(12) -0.0(5)
C(10) C(11) C(12) C(13) -0.1(5)
C(11) C(12) C(13) C(8) -0.0(6)
O(1) C(14) C(15) C(16) -167.4(2)
O(1) C(14) C(15) C(20) 13.0(4)
O(2) C(14) C(15) C(16) 14.9(4)
O(2) C(14) C(15) C(20) -164.7(3)
C(14) C(15) C(16) C(17) -179.5(3)
C(14) C(15) C(20) C(19) 178.2(3)
C(16) C(15) C(20) C(19) -1.4(5)
C(20) C(15) C(16) C(17) 0.1(3)
C(15) C(16) C(17) C(18) 0.4(5)
C(16) C(17) C(18) Br(1) -178.8(2)
C(16) C(17) C(18) C(19) 0.4(5)
Br(1) C(18) C(19) C(20) 177.4(2)
C(17) C(18) C(19) C(20) -1.7(5)
C(18) C(19) C(20) C(15) 2.2(5)
